data_7201575
loop_
_publ_author_name
'Bo, Qi-Bing'
'Sun, Zhong-Xi'
'Forsling, Willis'

_publ_section_title
;
 A new family of 3D 3d--4f heterometallic frameworks comprising 1D
 inorganic lanthanide ladders and organic CuI-bipyridine chains
;
_journal_issue 2
_journal_name_full CrystEngComm
_journal_page_first 232
_journal_paper_doi 10.1039/b710786b
_journal_volume 10
_journal_year 2008
_chemical_formula_sum 'C34 H30 Cu2 Gd2 N6 O20 S2'
_chemical_formula_weight 1348.34
_chemical_name_systematic
;
?
;
_space_group_IT_number 2
_symmetry_cell_setting triclinic
_symmetry_space_group_name_Hall '-P 1'
_symmetry_space_group_name_H-M 'P -1'
_atom_sites_solution_hydrogens geom
_atom_sites_solution_primary direct
_atom_sites_solution_secondary difmap
_audit_creation_method SHELXL-97
_cell_angle_alpha 87.804(3)
_cell_angle_beta 67.298(2)
_cell_angle_gamma 66.926(3)
_cell_formula_units_Z 2
_cell_length_a 12.648(3)
_cell_length_b 13.225(3)
_cell_length_c 14.475(3)
_cell_measurement_reflns_used 3670
_cell_measurement_temperature 298(2)
_cell_measurement_theta_max 28.081
_cell_measurement_theta_min 2.432
_cell_volume 2036.7(8)
_computing_cell_refinement 'Bruker SMART'
_computing_data_collection 'Bruker SMART'
_computing_data_reduction 'Bruker SAINT'
_computing_molecular_graphics 'Bruker SHELXTL'
_computing_publication_material 'Bruker SHELXTL'
_computing_structure_refinement 'SHELXL-97 (Sheldrick, 1997)'
_computing_structure_solution 'SHELXS-97 (Sheldrick, 1990)'
_diffrn_ambient_temperature 298(2)
_diffrn_measured_fraction_theta_full 0.982
_diffrn_measured_fraction_theta_max 0.982
_diffrn_measurement_device_type 'CCD area detector'
_diffrn_measurement_method 'phi and omega scans'
_diffrn_radiation_monochromator graphite
_diffrn_radiation_source 'fine-focus sealed tube'
_diffrn_radiation_type MoK\a
_diffrn_radiation_wavelength 0.71073
_diffrn_reflns_av_R_equivalents 0.0533
_diffrn_reflns_av_sigmaI/netI 0.0907
_diffrn_reflns_limit_h_max 15
_diffrn_reflns_limit_h_min -14
_diffrn_reflns_limit_k_max 14
_diffrn_reflns_limit_k_min -15
_diffrn_reflns_limit_l_max 17
_diffrn_reflns_limit_l_min -16
_diffrn_reflns_number 10593
_diffrn_reflns_theta_full 25.01
_diffrn_reflns_theta_max 25.01
_diffrn_reflns_theta_min 1.54
_exptl_absorpt_coefficient_mu 4.439
_exptl_absorpt_correction_T_max 0.2979
_exptl_absorpt_correction_T_min 0.2513
_exptl_absorpt_correction_type multi-scan
_exptl_absorpt_process_details sadabs
_exptl_crystal_density_diffrn 2.199
_exptl_crystal_density_method 'not measured'
_exptl_crystal_F_000 1308
_exptl_crystal_size_max 0.43
_exptl_crystal_size_mid 0.38
_exptl_crystal_size_min 0.36
_refine_diff_density_max 1.569
_refine_diff_density_min -2.448
_refine_diff_density_rms 0.266
_refine_ls_extinction_method none
_refine_ls_goodness_of_fit_ref 0.999
_refine_ls_hydrogen_treatment mixed
_refine_ls_matrix_type full
_refine_ls_number_parameters 595
_refine_ls_number_reflns 7047
_refine_ls_number_restraints 0
_refine_ls_restrained_S_all 0.999
_refine_ls_R_factor_all 0.0781
_refine_ls_R_factor_gt 0.0500
_refine_ls_shift/su_max 0.001
_refine_ls_shift/su_mean 0.000
_refine_ls_structure_factor_coef Fsqd
_refine_ls_weighting_details 'calc w=1/[\s^2^(Fo^2^)+(0.0509P)^2^+0.0000P] where P=(Fo^2^+2Fc^2^)/3'
_refine_ls_weighting_scheme calc
_refine_ls_wR_factor_gt 0.1169
_refine_ls_wR_factor_ref 0.1320
_reflns_number_gt 4501
_reflns_number_total 7047
_reflns_threshold_expression >2sigma(I)
_cod_data_source_file b710786b.txt
_cod_data_source_block 061202e
_cod_depositor_comments
;
The following automatic conversions were performed:
'_symmetry_cell_setting' value 'Triclinic' changed to 'triclinic'
according to '/home/saulius/struct/CIF-dictionaries/cif_core.dic'
dictionary named 'cif_core.dic' version 2.4.1 from 2010-06-29.

Automatic conversion script
Id: cif_fix_enum 1527 2010-12-29 10:47:43Z saulius 
;
_cod_original_cell_volume 2036.8(8)
_cod_original_sg_symbol_H-M P-1
_cod_database_code 7201575

loop_
_symmetry_equiv_pos_as_xyz
'x, y, z'
'-x, -y, -z'

loop_
_atom_site_label
_atom_site_type_symbol
_atom_site_fract_x
_atom_site_fract_y
_atom_site_fract_z
_atom_site_U_iso_or_equiv
_atom_site_adp_type
_atom_site_occupancy
_atom_site_symmetry_multiplicity
_atom_site_calc_flag
_atom_site_refinement_flags
_atom_site_disorder_assembly
_atom_site_disorder_group
Cu1 Cu 0.47552(13) 0.77758(11) 0.05309(11) 0.0368(4) Uani 1 1 d . . .
Cu2 Cu 1.05591(13) 1.24030(12) -0.06388(10) 0.0361(4) Uani 1 1 d . . .
Gd1 Gd 0.31286(4) 0.62441(4) 0.43283(3) 0.01169(14) Uani 1 1 d . . .
Gd2 Gd -0.18282(4) 0.62062(4) 0.42592(3) 0.01199(14) Uani 1 1 d . . .
N1 N 0.2092(7) 0.8307(6) 0.4694(6) 0.0172(17) Uani 1 1 d . . .
N2 N -0.2916(7) 0.8255(6) 0.4654(5) 0.0171(17) Uani 1 1 d . . .
N3 N 0.5788(8) 0.8590(7) 0.0281(6) 0.029(2) Uani 1 1 d . . .
N4 N 0.9412(7) 1.1706(7) -0.0368(6) 0.028(2) Uani 1 1 d . . .
N5 N 0.4070(8) 0.6799(7) 0.0321(6) 0.027(2) Uani 1 1 d . . .
N6 N 1.1302(8) 1.3348(7) -0.0449(6) 0.029(2) Uani 1 1 d . . .
O1 O 0.1378(6) 0.6778(5) 0.3789(5) 0.0214(15) Uani 1 1 d . . .
O2 O 0.1419(5) 0.5345(5) 0.4805(4) 0.0182(14) Uani 1 1 d . . .
O3 O -0.0613(5) 0.6765(5) 0.4977(4) 0.0173(14) Uani 1 1 d . . .
O4 O 0.0572(6) 0.5442(5) 0.3529(4) 0.0209(15) Uani 1 1 d . . .
O5 O 0.3522(5) 0.4682(5) 0.5241(4) 0.0198(15) Uani 1 1 d . . .
O6 O 0.3619(6) 0.3261(5) 0.6253(4) 0.0206(15) Uani 1 1 d . . .
O7 O 0.4462(6) 0.4587(5) 0.6447(4) 0.0204(15) Uani 1 1 d . . .
O8 O 0.5572(5) 0.3260(5) 0.5010(4) 0.0197(14) Uani 1 1 d . . .
O9 O 0.3760(6) 0.7178(5) 0.2935(4) 0.0207(15) Uani 1 1 d . . .
O10 O 0.3402(7) 0.8680(6) 0.2143(5) 0.0329(18) Uani 1 1 d . . .
O11 O 0.1702(6) 0.6990(5) 0.6026(5) 0.0257(16) Uani 1 1 d . . .
O12 O 0.0315(9) 0.8396(7) 0.7257(6) 0.064(3) Uani 1 1 d . . .
O13 O -0.1324(6) 0.7191(5) 0.2872(5) 0.0217(15) Uani 1 1 d . . .
O14 O -0.1882(7) 0.8702(6) 0.2125(5) 0.0358(19) Uani 1 1 d . . .
O15 O -0.3233(6) 0.6904(5) 0.5969(4) 0.0220(15) Uani 1 1 d . . .
O16 O -0.4713(9) 0.8266(7) 0.7195(6) 0.068(3) Uani 1 1 d . . .
O17 O 0.3929(6) 0.4686(5) 0.3043(4) 0.0214(15) Uani 1 1 d . . .
H35 H 0.3511 0.4324 0.3372 0.032 Uiso 1 1 d R . .
H36 H 0.4690 0.4278 0.2930 0.032 Uiso 1 1 d R . .
O18 O -0.0981(6) 0.4637(5) 0.2984(5) 0.0290(16) Uani 1 1 d . . .
H37 H -0.1351 0.4200 0.3109 0.044 Uiso 1 1 d R . .
H38 H -0.0315 0.4309 0.3085 0.044 Uiso 1 1 d R . .
O19 O 0.6328(8) 0.2903(8) 0.2819(6) 0.063(3) Uani 1 1 d . . .
H39 H 0.5972 0.2477 0.2814 0.094 Uiso 1 1 d R . .
H40 H 0.6322 0.2923 0.3408 0.094 Uiso 1 1 d R . .
O20 O 0.1346(9) 0.3010(8) 0.2829(6) 0.079(3) Uani 1 1 d . . .
H41 H 0.1244 0.2820 0.3414 0.119 Uiso 1 1 d R . .
H42 H 0.1136 0.3706 0.2901 0.119 Uiso 1 1 d R . .
S1 S 0.0687(2) 0.60865(18) 0.42599(16) 0.0135(5) Uani 1 1 d . . .
S2 S 0.4303(2) 0.39435(18) 0.57499(16) 0.0129(5) Uani 1 1 d . . .
C1 C 0.3229(9) 0.8209(8) 0.2917(7) 0.021(2) Uani 1 1 d . . .
C2 C 0.2322(9) 0.8915(8) 0.3921(7) 0.020(2) Uani 1 1 d . . .
C3 C 0.1771(9) 1.0062(8) 0.4073(8) 0.025(2) Uani 1 1 d . . .
H3 H 0.1913 1.0470 0.3536 0.030 Uiso 1 1 calc R . .
C4 C 0.0995(10) 1.0586(8) 0.5063(8) 0.033(3) Uani 1 1 d . . .
H4 H 0.0635 1.1356 0.5197 0.040 Uiso 1 1 calc R . .
C5 C 0.0763(9) 0.9953(8) 0.5845(8) 0.029(2) Uani 1 1 d . . .
H5 H 0.0238 1.0296 0.6504 0.035 Uiso 1 1 calc R . .
C6 C 0.1322(9) 0.8805(8) 0.5633(8) 0.026(2) Uani 1 1 d . . .
C7 C 0.1071(10) 0.8027(9) 0.6370(7) 0.028(2) Uani 1 1 d . . .
C8 C -0.1920(9) 0.8228(9) 0.2883(7) 0.024(2) Uani 1 1 d . . .
C9 C -0.2725(9) 0.8885(8) 0.3911(7) 0.020(2) Uani 1 1 d . . .
C10 C -0.3284(9) 1.0041(8) 0.4118(8) 0.027(2) Uani 1 1 d . . .
H10 H -0.3162 1.0473 0.3596 0.032 Uiso 1 1 calc R . .
C11 C -0.4028(9) 1.0542(8) 0.5118(9) 0.032(3) Uani 1 1 d . . .
H11 H -0.4382 1.1310 0.5270 0.038 Uiso 1 1 calc R . .
C12 C -0.4239(9) 0.9885(8) 0.5888(8) 0.027(2) Uani 1 1 d . . .
H12 H -0.4740 1.0200 0.6558 0.032 Uiso 1 1 calc R . .
C13 C -0.3667(9) 0.8732(8) 0.5613(7) 0.019(2) Uani 1 1 d . . .
C14 C -0.3906(9) 0.7928(9) 0.6340(7) 0.028(2) Uani 1 1 d . . .
C15 C 0.5585(10) 0.9302(9) 0.1034(7) 0.035(3) Uani 1 1 d . . .
H15 H 0.4927 0.9401 0.1656 0.042 Uiso 1 1 calc R . .
C16 C 0.6306(10) 0.9893(9) 0.0929(7) 0.031(3) Uani 1 1 d . . .
H16 H 0.6127 1.0380 0.1469 0.037 Uiso 1 1 calc R . .
C17 C 0.7297(8) 0.9756(8) 0.0016(7) 0.020(2) Uani 1 1 d . . .
C18 C 0.7489(10) 0.9042(9) -0.0753(7) 0.033(3) Uani 1 1 d . . .
H18A H 0.8126 0.8947 -0.1387 0.039 Uiso 1 1 calc R . .
C19 C 0.6750(10) 0.8465(9) -0.0598(8) 0.032(3) Uani 1 1 d . . .
H19 H 0.6927 0.7966 -0.1128 0.039 Uiso 1 1 calc R . .
C20 C 0.9193(10) 1.1421(9) -0.1126(8) 0.031(3) Uani 1 1 d . . .
H20 H 0.9496 1.1668 -0.1744 0.037 Uiso 1 1 calc R . .
C21 C 0.8530(9) 1.0770(8) -0.1032(7) 0.028(2) Uani 1 1 d . . .
H21 H 0.8427 1.0559 -0.1586 0.034 Uiso 1 1 calc R . .
C22 C 0.8033(9) 1.0445(8) -0.0119(7) 0.022(2) Uani 1 1 d . . .
C23 C 0.8245(9) 1.0751(8) 0.0673(7) 0.025(2) Uani 1 1 d . . .
H23 H 0.7930 1.0525 0.1301 0.030 Uiso 1 1 calc R . .
C24 C 0.8921(9) 1.1388(8) 0.0539(7) 0.027(2) Uani 1 1 d . . .
H24 H 0.9040 1.1602 0.1083 0.033 Uiso 1 1 calc R . .
C25 C 0.3578(11) 0.6264(9) 0.1032(8) 0.037(3) Uani 1 1 d . . .
H25 H 0.3628 0.6335 0.1648 0.045 Uiso 1 1 calc R . .
C26 C 0.3005(11) 0.5620(9) 0.0936(8) 0.038(3) Uani 1 1 d . . .
H26 H 0.2643 0.5300 0.1484 0.046 Uiso 1 1 calc R . .
C27 C 0.2964(9) 0.5443(8) 0.0024(7) 0.026(2) Uani 1 1 d . . .
C28 C 0.3458(10) 0.6000(9) -0.0737(7) 0.032(3) Uani 1 1 d . . .
H28 H 0.3417 0.5938 -0.1359 0.039 Uiso 1 1 calc R . .
C29 C 0.4004(10) 0.6639(9) -0.0569(8) 0.032(3) Uani 1 1 d . . .
H29 H 0.4353 0.6987 -0.1098 0.038 Uiso 1 1 calc R . .
C30 C 1.0878(10) 1.3924(10) 0.0459(8) 0.036(3) Uani 1 1 d . . .
H30 H 1.0209 1.3858 0.0990 0.043 Uiso 1 1 calc R . .
C31 C 1.1377(10) 1.4598(9) 0.0640(7) 0.033(3) Uani 1 1 d . . .
H31 H 1.1053 1.4982 0.1280 0.039 Uiso 1 1 calc R . .
C32 C 1.2392(9) 1.4705(8) -0.0156(7) 0.026(2) Uani 1 1 d . . .
C33 C 1.2816(10) 1.4132(9) -0.1086(7) 0.032(3) Uani 1 1 d . . .
H33 H 1.3468 1.4197 -0.1637 0.038 Uiso 1 1 calc R . .
C34 C 1.2260(10) 1.3461(9) -0.1192(8) 0.033(3) Uani 1 1 d . . .
H34 H 1.2572 1.3061 -0.1823 0.039 Uiso 1 1 calc R . .

loop_
_atom_site_aniso_label
_atom_site_aniso_U_11
_atom_site_aniso_U_22
_atom_site_aniso_U_33
_atom_site_aniso_U_23
_atom_site_aniso_U_13
_atom_site_aniso_U_12
Cu1 0.0359(9) 0.0352(8) 0.0481(9) 0.0060(7) -0.0189(8) -0.0214(7)
Cu2 0.0348(8) 0.0402(9) 0.0419(9) 0.0073(7) -0.0146(7) -0.0248(7)
Gd1 0.0060(2) 0.0124(3) 0.0110(3) 0.00064(19) -0.0003(2) -0.0013(2)
Gd2 0.0060(2) 0.0129(3) 0.0112(3) -0.00008(19) -0.0004(2) -0.0010(2)
N1 0.010(4) 0.012(4) 0.025(5) -0.006(4) -0.003(4) -0.002(4)
N2 0.011(4) 0.019(4) 0.013(4) 0.001(4) 0.000(3) -0.004(4)
N3 0.031(5) 0.037(5) 0.021(5) 0.001(4) -0.004(4) -0.022(5)
N4 0.018(5) 0.028(5) 0.039(6) 0.004(4) -0.011(4) -0.010(4)
N5 0.020(5) 0.023(5) 0.034(5) 0.001(4) -0.005(4) -0.009(4)
N6 0.029(5) 0.033(5) 0.032(5) 0.006(4) -0.012(5) -0.019(5)
O1 0.016(4) 0.024(4) 0.028(4) 0.010(3) -0.008(3) -0.013(3)
O2 0.011(3) 0.013(3) 0.026(4) 0.007(3) -0.010(3) 0.002(3)
O3 0.007(3) 0.016(3) 0.018(3) -0.003(3) 0.000(3) 0.001(3)
O4 0.012(3) 0.029(4) 0.017(4) -0.004(3) -0.003(3) -0.006(3)
O5 0.008(3) 0.020(4) 0.024(4) 0.005(3) -0.005(3) -0.001(3)
O6 0.013(3) 0.023(4) 0.024(4) 0.006(3) -0.005(3) -0.008(3)
O7 0.015(4) 0.024(4) 0.022(4) 0.001(3) -0.009(3) -0.006(3)
O8 0.006(3) 0.018(4) 0.025(4) -0.002(3) -0.001(3) 0.001(3)
O9 0.015(4) 0.019(4) 0.018(4) 0.002(3) -0.002(3) -0.003(3)
O10 0.039(5) 0.039(5) 0.025(4) 0.021(4) -0.010(4) -0.024(4)
O11 0.025(4) 0.025(4) 0.017(4) -0.004(3) 0.005(3) -0.013(3)
O12 0.063(7) 0.042(5) 0.030(5) -0.014(4) 0.020(5) -0.003(5)
O13 0.009(3) 0.021(4) 0.023(4) 0.001(3) 0.001(3) -0.002(3)
O14 0.047(5) 0.035(5) 0.023(4) 0.016(4) -0.008(4) -0.021(4)
O15 0.018(4) 0.018(4) 0.012(3) -0.007(3) 0.009(3) -0.004(3)
O16 0.085(7) 0.034(5) 0.026(5) -0.007(4) 0.021(5) -0.008(5)
O17 0.013(3) 0.024(4) 0.013(3) -0.007(3) 0.008(3) -0.006(3)
O18 0.019(4) 0.034(4) 0.026(4) -0.004(3) -0.002(3) -0.009(3)
O19 0.059(6) 0.086(7) 0.033(5) -0.002(5) -0.006(5) -0.030(6)
O20 0.069(7) 0.072(7) 0.042(6) -0.015(5) -0.009(5) 0.014(6)
S1 0.0051(11) 0.0141(13) 0.0166(12) 0.0014(10) -0.0022(10) -0.0014(10)
S2 0.0057(11) 0.0161(13) 0.0137(11) 0.0030(10) -0.0028(10) -0.0026(10)
C1 0.017(5) 0.025(6) 0.027(6) 0.006(5) -0.009(5) -0.015(5)
C2 0.014(5) 0.021(6) 0.023(5) 0.001(5) -0.005(5) -0.009(5)
C3 0.013(5) 0.014(5) 0.041(7) 0.003(5) -0.010(5) 0.000(4)
C4 0.025(6) 0.013(6) 0.058(8) -0.008(5) -0.020(6) -0.001(5)
C5 0.014(5) 0.025(6) 0.039(7) -0.016(5) -0.008(5) 0.000(5)
C6 0.012(5) 0.025(6) 0.033(6) -0.012(5) -0.006(5) 0.000(5)
C7 0.023(6) 0.027(6) 0.022(6) -0.005(5) 0.001(5) -0.008(5)
C8 0.021(6) 0.028(6) 0.023(6) 0.010(5) -0.004(5) -0.016(5)
C9 0.016(5) 0.022(6) 0.030(6) 0.011(5) -0.013(5) -0.012(5)
C10 0.021(6) 0.022(6) 0.041(7) 0.010(5) -0.016(5) -0.010(5)
C11 0.010(5) 0.013(5) 0.071(9) 0.000(6) -0.021(6) 0.000(5)
C12 0.018(6) 0.017(6) 0.036(6) -0.017(5) -0.008(5) 0.000(5)
C13 0.015(5) 0.015(5) 0.028(6) 0.002(4) -0.014(5) 0.000(4)
C14 0.016(6) 0.035(7) 0.016(5) -0.006(5) 0.003(5) -0.004(5)
C15 0.035(7) 0.051(8) 0.017(6) -0.006(5) 0.000(5) -0.026(6)
C16 0.030(6) 0.040(7) 0.022(6) -0.010(5) -0.002(5) -0.020(6)
C17 0.008(5) 0.029(6) 0.023(5) 0.005(5) -0.006(4) -0.008(4)
C18 0.027(6) 0.042(7) 0.019(6) -0.009(5) 0.006(5) -0.018(6)
C19 0.030(7) 0.039(7) 0.028(6) -0.009(5) -0.006(5) -0.017(6)
C20 0.028(6) 0.037(7) 0.028(6) 0.006(5) -0.007(5) -0.018(6)
C21 0.019(6) 0.034(6) 0.029(6) 0.002(5) -0.006(5) -0.012(5)
C22 0.019(5) 0.019(6) 0.019(5) 0.000(4) -0.002(5) -0.005(5)
C23 0.022(6) 0.028(6) 0.023(6) 0.000(5) -0.005(5) -0.013(5)
C24 0.015(5) 0.036(7) 0.023(6) -0.006(5) -0.002(5) -0.008(5)
C25 0.062(9) 0.042(7) 0.029(6) 0.011(6) -0.024(6) -0.037(7)
C26 0.065(9) 0.042(7) 0.031(6) 0.016(6) -0.024(6) -0.042(7)
C27 0.023(6) 0.031(6) 0.023(6) -0.002(5) -0.004(5) -0.014(5)
C28 0.039(7) 0.041(7) 0.018(6) -0.003(5) -0.003(5) -0.025(6)
C29 0.024(6) 0.039(7) 0.028(6) -0.001(5) 0.001(5) -0.018(6)
C30 0.037(7) 0.058(8) 0.023(6) 0.001(6) -0.001(5) -0.039(7)
C31 0.031(6) 0.049(8) 0.019(6) -0.003(5) -0.002(5) -0.024(6)
C32 0.024(6) 0.029(6) 0.023(6) 0.001(5) -0.006(5) -0.013(5)
C33 0.034(7) 0.045(7) 0.020(6) 0.008(5) -0.007(5) -0.024(6)
C34 0.029(6) 0.041(7) 0.024(6) -0.005(5) -0.001(5) -0.018(6)

loop_
_atom_type_symbol
_atom_type_description
_atom_type_scat_dispersion_real
_atom_type_scat_dispersion_imag
_atom_type_scat_source
C C 0.0033 0.0016 'International Tables Vol C Tables 4.2.6.8 and 6.1.1.4'
H H 0.0000 0.0000 'International Tables Vol C Tables 4.2.6.8 and 6.1.1.4'
N N 0.0061 0.0033 'International Tables Vol C Tables 4.2.6.8 and 6.1.1.4'
O O 0.0106 0.0060 'International Tables Vol C Tables 4.2.6.8 and 6.1.1.4'
Cu Cu 0.3201 1.2651 'International Tables Vol C Tables 4.2.6.8 and 6.1.1.4'
S S 0.1246 0.1234 'International Tables Vol C Tables 4.2.6.8 and 6.1.1.4'
Gd Gd -0.1653 3.9035 'International Tables Vol C Tables 4.2.6.8 and 6.1.1.4'

loop_
_geom_angle_atom_site_label_1
_geom_angle_atom_site_label_2
_geom_angle_atom_site_label_3
_geom_angle
_geom_angle_site_symmetry_1
_geom_angle_site_symmetry_3
_geom_angle_publ_flag
N5 Cu1 N3 161.1(4) . . ?
N5 Cu1 O10 103.4(3) . . ?
N3 Cu1 O10 95.3(3) . . ?
N6 Cu2 N4 160.2(4) . . ?
N6 Cu2 O14 107.3(3) . 2_675 ?
N4 Cu2 O14 92.5(3) . 2_675 ?
O9 Gd1 O11 129.2(2) . . ?
O9 Gd1 O5 151.6(2) . . ?
O11 Gd1 O5 76.1(2) . . ?
O9 Gd1 O17 84.3(2) . . ?
O11 Gd1 O17 142.52(19) . . ?
O5 Gd1 O17 77.3(2) . . ?
O9 Gd1 O1 77.91(19) . . ?
O11 Gd1 O1 91.0(2) . . ?
O5 Gd1 O1 118.74(18) . . ?
O17 Gd1 O1 79.2(2) . . ?
O9 Gd1 O8 88.02(19) . 2_666 ?
O11 Gd1 O8 78.3(2) . 2_666 ?
O5 Gd1 O8 85.12(19) . 2_666 ?
O17 Gd1 O8 125.0(2) . 2_666 ?
O1 Gd1 O8 150.9(2) . 2_666 ?
O9 Gd1 N1 65.2(2) . . ?
O11 Gd1 N1 64.1(2) . . ?
O5 Gd1 N1 138.3(2) . . ?
O17 Gd1 N1 143.5(2) . . ?
O1 Gd1 N1 75.3(2) . . ?
O8 Gd1 N1 75.7(2) 2_666 . ?
O9 Gd1 O7 72.8(2) . 2_666 ?
O11 Gd1 O7 129.3(2) . 2_666 ?
O5 Gd1 O7 80.70(19) . 2_666 ?
O17 Gd1 O7 70.56(19) . 2_666 ?
O1 Gd1 O7 139.45(19) . 2_666 ?
O8 Gd1 O7 55.20(19) 2_666 2_666 ?
N1 Gd1 O7 115.1(2) . 2_666 ?
O9 Gd1 O2 128.48(19) . . ?
O11 Gd1 O2 73.65(19) . . ?
O5 Gd1 O2 65.26(17) . . ?
O17 Gd1 O2 71.44(19) . . ?
O1 Gd1 O2 53.72(17) . . ?
O8 Gd1 O2 143.06(18) 2_666 . ?
N1 Gd1 O2 111.6(2) . . ?
O7 Gd1 O2 133.29(18) 2_666 . ?
O9 Gd1 S2 78.54(15) . 2_666 ?
O11 Gd1 S2 104.27(16) . 2_666 ?
O5 Gd1 S2 82.83(14) . 2_666 ?
O17 Gd1 S2 98.04(15) . 2_666 ?
O1 Gd1 S2 156.44(13) . 2_666 ?
O8 Gd1 S2 27.50(14) 2_666 2_666 ?
N1 Gd1 S2 95.12(16) . 2_666 ?
O7 Gd1 S2 27.72(13) 2_666 2_666 ?
O2 Gd1 S2 147.73(12) . 2_666 ?
O13 Gd2 O15 129.1(2) . . ?
O13 Gd2 O2 154.7(2) . 2_566 ?
O15 Gd2 O2 74.0(2) . 2_566 ?
O13 Gd2 O18 85.0(2) . . ?
O15 Gd2 O18 141.9(2) . . ?
O2 Gd2 O18 77.6(2) 2_566 . ?
O13 Gd2 N2 64.7(2) . . ?
O15 Gd2 N2 64.4(2) . . ?
O2 Gd2 N2 136.7(2) 2_566 . ?
O18 Gd2 N2 144.8(2) . . ?
O13 Gd2 O3 91.14(19) . . ?
O15 Gd2 O3 76.0(2) . . ?
O2 Gd2 O3 84.52(18) 2_566 . ?
O18 Gd2 O3 126.0(2) . . ?
N2 Gd2 O3 74.7(2) . . ?
O13 Gd2 O6 75.58(19) . 2_566 ?
O15 Gd2 O6 90.8(2) . 2_566 ?
O2 Gd2 O6 118.92(18) 2_566 2_566 ?
O18 Gd2 O6 81.1(2) . 2_566 ?
N2 Gd2 O6 74.5(2) . 2_566 ?
O3 Gd2 O6 149.2(2) . 2_566 ?
O13 Gd2 O4 76.1(2) . . ?
O15 Gd2 O4 126.9(2) . . ?
O2 Gd2 O4 80.92(19) 2_566 . ?
O18 Gd2 O4 71.6(2) . . ?
N2 Gd2 O4 114.7(2) . . ?
O3 Gd2 O4 55.40(19) . . ?
O6 Gd2 O4 141.96(19) 2_566 . ?
O13 Gd2 O5 126.44(19) . 2_566 ?
O15 Gd2 O5 72.37(19) . 2_566 ?
O2 Gd2 O5 65.60(18) 2_566 2_566 ?
O18 Gd2 O5 73.0(2) . 2_566 ?
N2 Gd2 O5 109.9(2) . 2_566 ?
O3 Gd2 O5 141.15(18) . 2_566 ?
O6 Gd2 O5 53.48(17) 2_566 2_566 ?
O4 Gd2 O5 135.35(19) . 2_566 ?
O13 Gd2 S2 100.89(15) . 2_566 ?
O15 Gd2 S2 79.78(15) . 2_566 ?
O2 Gd2 S2 92.99(13) 2_566 2_566 ?
O18 Gd2 S2 76.80(15) . 2_566 ?
N2 Gd2 S2 91.03(16) . 2_566 ?
O3 Gd2 S2 155.40(14) . 2_566 ?
O6 Gd2 S2 26.13(13) 2_566 2_566 ?
O4 Gd2 S2 148.37(14) . 2_566 ?
O5 Gd2 S2 27.40(12) 2_566 2_566 ?
C6 N1 C2 120.5(8) . . ?
C6 N1 Gd1 120.5(6) . . ?
C2 N1 Gd1 119.0(6) . . ?
C9 N2 C13 120.1(8) . . ?
C9 N2 Gd2 119.7(6) . . ?
C13 N2 Gd2 120.1(5) . . ?
C19 N3 C15 116.4(8) . . ?
C19 N3 Cu1 124.0(7) . . ?
C15 N3 Cu1 119.5(7) . . ?
C20 N4 C24 118.4(8) . . ?
C20 N4 Cu2 118.9(7) . . ?
C24 N4 Cu2 122.3(7) . . ?
C25 N5 C29 114.8(8) . . ?
C25 N5 Cu1 123.3(7) . . ?
C29 N5 Cu1 121.8(6) . . ?
C34 N6 C30 116.8(8) . . ?
C34 N6 Cu2 122.4(7) . . ?
C30 N6 Cu2 120.8(6) . . ?
S1 O1 Gd1 106.5(3) . . ?
S1 O2 Gd2 150.8(3) . 2_566 ?
S1 O2 Gd1 95.2(3) . . ?
Gd2 O2 Gd1 113.8(2) 2_566 . ?
S1 O3 Gd2 101.0(3) . . ?
S1 O4 Gd2 98.0(3) . . ?
S2 O5 Gd1 147.9(3) . . ?
S2 O5 Gd2 96.6(3) . 2_566 ?
Gd1 O5 Gd2 115.3(2) . 2_566 ?
S2 O6 Gd2 105.9(3) . 2_566 ?
S2 O7 Gd1 97.6(3) . 2_666 ?
S2 O8 Gd1 101.1(3) . 2_666 ?
C1 O9 Gd1 124.9(6) . . ?
C1 O10 Cu1 124.2(7) . . ?
C7 O11 Gd1 125.7(6) . . ?
C8 O13 Gd2 124.6(6) . . ?
C8 O14 Cu2 114.7(7) . 2_675 ?
C14 O15 Gd2 126.4(6) . . ?
Gd1 O17 H35 100.1 . . ?
Gd1 O17 H36 109.6 . . ?
H35 O17 H36 105.6 . . ?
Gd2 O18 H37 117.0 . . ?
Gd2 O18 H38 94.1 . . ?
H37 O18 H38 106.3 . . ?
H39 O19 H40 105.0 . . ?
H41 O20 H42 105.4 . . ?
O4 S1 O1 113.4(4) . . ?
O4 S1 O3 105.6(3) . . ?
O1 S1 O3 111.8(4) . . ?
O4 S1 O2 111.2(4) . . ?
O1 S1 O2 104.6(3) . . ?
O3 S1 O2 110.3(3) . . ?
O7 S2 O8 106.0(4) . . ?
O7 S2 O6 113.5(4) . . ?
O8 S2 O6 111.5(4) . . ?
O7 S2 O5 111.3(4) . . ?
O8 S2 O5 110.8(3) . . ?
O6 S2 O5 103.8(3) . . ?
O7 S2 Gd1 54.7(2) . 2_666 ?
O8 S2 Gd1 51.4(2) . 2_666 ?
O6 S2 Gd1 127.4(3) . 2_666 ?
O5 S2 Gd1 128.7(2) . 2_666 ?
O7 S2 Gd2 131.2(3) . 2_566 ?
O8 S2 Gd2 122.7(3) . 2_566 ?
O6 S2 Gd2 48.0(2) . 2_566 ?
O5 S2 Gd2 56.0(2) . 2_566 ?
Gd1 S2 Gd2 172.53(8) 2_666 2_566 ?
O10 C1 O9 125.3(10) . . ?
O10 C1 C2 118.1(9) . . ?
O9 C1 C2 116.6(8) . . ?
N1 C2 C3 121.8(9) . . ?
N1 C2 C1 113.0(8) . . ?
C3 C2 C1 125.1(8) . . ?
C2 C3 C4 117.7(9) . . ?
C2 C3 H3 121.2 . . ?
C4 C3 H3 121.2 . . ?
C5 C4 C3 119.8(9) . . ?
C5 C4 H4 120.1 . . ?
C3 C4 H4 120.1 . . ?
C6 C5 C4 119.4(10) . . ?
C6 C5 H5 120.3 . . ?
C4 C5 H5 120.3 . . ?
N1 C6 C5 120.8(9) . . ?
N1 C6 C7 113.8(8) . . ?
C5 C6 C7 125.3(10) . . ?
O12 C7 O11 124.5(9) . . ?
O12 C7 C6 119.8(9) . . ?
O11 C7 C6 115.7(9) . . ?
O14 C8 O13 125.2(10) . . ?
O14 C8 C9 119.5(9) . . ?
O13 C8 C9 115.3(8) . . ?
N2 C9 C10 120.9(9) . . ?
N2 C9 C8 113.4(8) . . ?
C10 C9 C8 125.6(8) . . ?
C9 C10 C11 119.2(9) . . ?
C9 C10 H10 120.4 . . ?
C11 C10 H10 120.4 . . ?
C12 C11 C10 119.8(9) . . ?
C12 C11 H11 120.1 . . ?
C10 C11 H11 120.1 . . ?
C11 C12 C13 117.4(9) . . ?
C11 C12 H12 121.3 . . ?
C13 C12 H12 121.3 . . ?
N2 C13 C12 122.5(8) . . ?
N2 C13 C14 114.0(8) . . ?
C12 C13 C14 123.4(9) . . ?
O16 C14 O15 125.3(9) . . ?
O16 C14 C13 120.1(10) . . ?
O15 C14 C13 114.5(8) . . ?
N3 C15 C16 123.2(9) . . ?
N3 C15 H15 118.4 . . ?
C16 C15 H15 118.4 . . ?
C15 C16 C17 119.6(9) . . ?
C15 C16 H16 120.2 . . ?
C17 C16 H16 120.2 . . ?
C18 C17 C16 117.0(9) . . ?
C18 C17 C22 123.2(9) . . ?
C16 C17 C22 119.7(9) . . ?
C17 C18 C19 120.7(9) . . ?
C17 C18 H18A 119.7 . . ?
C19 C18 H18A 119.7 . . ?
N3 C19 C18 123.0(9) . . ?
N3 C19 H19 118.5 . . ?
C18 C19 H19 118.5 . . ?
N4 C20 C21 122.6(9) . . ?
N4 C20 H20 118.7 . . ?
C21 C20 H20 118.7 . . ?
C22 C21 C20 119.2(9) . . ?
C22 C21 H21 120.4 . . ?
C20 C21 H21 120.4 . . ?
C21 C22 C23 118.2(9) . . ?
C21 C22 C17 120.8(9) . . ?
C23 C22 C17 121.0(8) . . ?
C24 C23 C22 120.3(9) . . ?
C24 C23 H23 119.8 . . ?
C22 C23 H23 119.8 . . ?
N4 C24 C23 121.1(9) . . ?
N4 C24 H24 119.4 . . ?
C23 C24 H24 119.4 . . ?
N5 C25 C26 125.3(10) . . ?
N5 C25 H25 117.3 . . ?
C26 C25 H25 117.3 . . ?
C25 C26 C27 119.6(9) . . ?
C25 C26 H26 120.2 . . ?
C27 C26 H26 120.2 . . ?
C26 C27 C28 116.7(8) . . ?
C26 C27 C32 122.9(8) . 1_445 ?
C28 C27 C32 120.4(9) . 1_445 ?
C29 C28 C27 119.6(9) . . ?
C29 C28 H28 120.2 . . ?
C27 C28 H28 120.2 . . ?
N5 C29 C28 124.0(9) . . ?
N5 C29 H29 118.0 . . ?
C28 C29 H29 118.0 . . ?
N6 C30 C31 123.3(9) . . ?
N6 C30 H30 118.3 . . ?
C31 C30 H30 118.3 . . ?
C30 C31 C32 119.0(10) . . ?
C30 C31 H31 120.5 . . ?
C32 C31 H31 120.5 . . ?
C33 C32 C31 117.9(9) . . ?
C33 C32 C27 122.0(9) . 1_665 ?
C31 C32 C27 120.1(9) . 1_665 ?
C32 C33 C34 118.8(9) . . ?
C32 C33 H33 120.6 . . ?
C34 C33 H33 120.6 . . ?
N6 C34 C33 124.1(10) . . ?
N6 C34 H34 117.9 . . ?
C33 C34 H34 117.9 . . ?

loop_
_geom_bond_atom_site_label_1
_geom_bond_atom_site_label_2
_geom_bond_distance
_geom_bond_site_symmetry_2
_geom_bond_publ_flag
Cu1 N5 1.905(7) . ?
Cu1 N3 1.925(7) . ?
Cu1 O10 2.309(7) . ?
Cu2 N6 1.915(7) . ?
Cu2 N4 1.922(7) . ?
Cu2 O14 2.260(8) 2_675 ?
Gd1 O9 2.359(6) . ?
Gd1 O11 2.374(6) . ?
Gd1 O5 2.398(6) . ?
Gd1 O17 2.437(6) . ?
Gd1 O1 2.466(6) . ?
Gd1 O8 2.482(6) 2_666 ?
Gd1 N1 2.493(7) . ?
Gd1 O7 2.566(6) 2_666 ?
Gd1 O2 2.714(5) . ?
Gd1 S2 3.117(2) 2_666 ?
Gd2 O13 2.365(6) . ?
Gd2 O15 2.372(6) . ?
Gd2 O2 2.410(5) 2_566 ?
Gd2 O18 2.426(6) . ?
Gd2 N2 2.480(7) . ?
Gd2 O3 2.484(5) . ?
Gd2 O6 2.487(6) 2_566 ?
Gd2 O4 2.560(6) . ?
Gd2 O5 2.685(5) 2_566 ?
Gd2 S2 3.218(2) 2_566 ?
N1 C6 1.331(11) . ?
N1 C2 1.358(11) . ?
N2 C9 1.341(10) . ?
N2 C13 1.345(11) . ?
N3 C19 1.338(12) . ?
N3 C15 1.348(12) . ?
N4 C20 1.331(12) . ?
N4 C24 1.348(11) . ?
N5 C25 1.319(12) . ?
N5 C29 1.352(12) . ?
N6 C34 1.331(12) . ?
N6 C30 1.344(12) . ?
O1 S1 1.477(5) . ?
O2 S1 1.495(6) . ?
O2 Gd2 2.410(5) 2_566 ?
O3 S1 1.478(6) . ?
O4 S1 1.467(6) . ?
O5 S2 1.491(6) . ?
O5 Gd2 2.685(5) 2_566 ?
O6 S2 1.473(5) . ?
O6 Gd2 2.487(6) 2_566 ?
O7 S2 1.463(6) . ?
O7 Gd1 2.566(6) 2_666 ?
O8 S2 1.467(6) . ?
O8 Gd1 2.482(6) 2_666 ?
O9 C1 1.267(11) . ?
O10 C1 1.248(10) . ?
O11 C7 1.286(12) . ?
O12 C7 1.240(12) . ?
O13 C8 1.277(11) . ?
O14 C8 1.236(10) . ?
O14 Cu2 2.260(8) 2_675 ?
O15 C14 1.283(12) . ?
O16 C14 1.217(12) . ?
O17 H35 0.8500 . ?
O17 H36 0.8500 . ?
O18 H37 0.8500 . ?
O18 H38 0.8500 . ?
O19 H39 0.8500 . ?
O19 H40 0.8500 . ?
O20 H41 0.8501 . ?
O20 H42 0.8501 . ?
S2 Gd1 3.117(2) 2_666 ?
S2 Gd2 3.218(2) 2_566 ?
C1 C2 1.509(13) . ?
C2 C3 1.384(12) . ?
C3 C4 1.397(14) . ?
C3 H3 0.9300 . ?
C4 C5 1.390(14) . ?
C4 H4 0.9300 . ?
C5 C6 1.388(13) . ?
C5 H5 0.9300 . ?
C6 C7 1.487(13) . ?
C8 C9 1.498(13) . ?
C9 C10 1.397(13) . ?
C10 C11 1.398(14) . ?
C10 H10 0.9300 . ?
C11 C12 1.394(13) . ?
C11 H11 0.9300 . ?
C12 C13 1.402(12) . ?
C12 H12 0.9300 . ?
C13 C14 1.500(13) . ?
C15 C16 1.381(12) . ?
C15 H15 0.9300 . ?
C16 C17 1.383(12) . ?
C16 H16 0.9300 . ?
C17 C18 1.372(12) . ?
C17 C22 1.500(12) . ?
C18 C19 1.374(12) . ?
C18 H18A 0.9300 . ?
C19 H19 0.9300 . ?
C20 C21 1.389(12) . ?
C20 H20 0.9300 . ?
C21 C22 1.362(12) . ?
C21 H21 0.9300 . ?
C22 C23 1.381(12) . ?
C23 C24 1.380(11) . ?
C23 H23 0.9300 . ?
C24 H24 0.9300 . ?
C25 C26 1.357(12) . ?
C25 H25 0.9300 . ?
C26 C27 1.374(13) . ?
C26 H26 0.9300 . ?
C27 C28 1.383(12) . ?
C27 C32 1.503(13) 1_445 ?
C28 C29 1.362(12) . ?
C28 H28 0.9300 . ?
C29 H29 0.9300 . ?
C30 C31 1.359(12) . ?
C30 H30 0.9300 . ?
C31 C32 1.409(12) . ?
C31 H31 0.9300 . ?
C32 C33 1.370(13) . ?
C32 C27 1.503(13) 1_665 ?
C33 C34 1.375(12) . ?
C33 H33 0.9300 . ?
C34 H34 0.9300 . ?

loop_
_geom_torsion_atom_site_label_1
_geom_torsion_atom_site_label_2
_geom_torsion_atom_site_label_3
_geom_torsion_atom_site_label_4
_geom_torsion
_geom_torsion_site_symmetry_1
_geom_torsion_site_symmetry_2
_geom_torsion_site_symmetry_3
_geom_torsion_site_symmetry_4
_geom_torsion_publ_flag
O9 Gd1 N1 C6 -175.0(7) . . . . ?
O11 Gd1 N1 C6 3.2(6) . . . . ?
O5 Gd1 N1 C6 -15.2(8) . . . . ?
O17 Gd1 N1 C6 149.0(6) . . . . ?
O1 Gd1 N1 C6 101.7(6) . . . . ?
O8 Gd1 N1 C6 -80.5(6) 2_666 . . . ?
O7 Gd1 N1 C6 -120.2(6) 2_666 . . . ?
O2 Gd1 N1 C6 61.3(7) . . . . ?
S2 Gd1 N1 C6 -100.2(6) 2_666 . . . ?
O9 Gd1 N1 C2 5.1(6) . . . . ?
O11 Gd1 N1 C2 -176.7(7) . . . . ?
O5 Gd1 N1 C2 164.9(5) . . . . ?
O17 Gd1 N1 C2 -30.9(8) . . . . ?
O1 Gd1 N1 C2 -78.2(6) . . . . ?
O8 Gd1 N1 C2 99.6(6) 2_666 . . . ?
O7 Gd1 N1 C2 59.9(6) 2_666 . . . ?
O2 Gd1 N1 C2 -118.6(6) . . . . ?
S2 Gd1 N1 C2 79.9(6) 2_666 . . . ?
O13 Gd2 N2 C9 2.3(6) . . . . ?
O15 Gd2 N2 C9 -177.4(7) . . . . ?
O2 Gd2 N2 C9 165.3(5) 2_566 . . . ?
O18 Gd2 N2 C9 -31.0(8) . . . . ?
O3 Gd2 N2 C9 101.1(6) . . . . ?
O6 Gd2 N2 C9 -78.8(6) 2_566 . . . ?
O4 Gd2 N2 C9 61.7(6) . . . . ?
O5 Gd2 N2 C9 -119.5(6) 2_566 . . . ?
S2 Gd2 N2 C9 -99.2(6) 2_566 . . . ?
O13 Gd2 N2 C13 -175.9(7) . . . . ?
O15 Gd2 N2 C13 4.4(6) . . . . ?
O2 Gd2 N2 C13 -12.9(7) 2_566 . . . ?
O18 Gd2 N2 C13 150.8(5) . . . . ?
O3 Gd2 N2 C13 -77.1(6) . . . . ?
O6 Gd2 N2 C13 103.0(6) 2_566 . . . ?
O4 Gd2 N2 C13 -116.4(6) . . . . ?
O5 Gd2 N2 C13 62.3(6) 2_566 . . . ?
S2 Gd2 N2 C13 82.6(6) 2_566 . . . ?
N5 Cu1 N3 C19 -4.7(17) . . . . ?
O10 Cu1 N3 C19 -176.6(9) . . . . ?
N5 Cu1 N3 C15 178.2(10) . . . . ?
O10 Cu1 N3 C15 6.3(8) . . . . ?
N6 Cu2 N4 C20 146.4(10) . . . . ?
O14 Cu2 N4 C20 -39.3(8) 2_675 . . . ?
N6 Cu2 N4 C24 -40.7(15) . . . . ?
O14 Cu2 N4 C24 133.6(8) 2_675 . . . ?
N3 Cu1 N5 C25 149.7(11) . . . . ?
O10 Cu1 N5 C25 -38.6(10) . . . . ?
N3 Cu1 N5 C29 -33.2(16) . . . . ?
O10 Cu1 N5 C29 138.5(8) . . . . ?
N4 Cu2 N6 C34 -172.0(9) . . . . ?
O14 Cu2 N6 C34 14.0(9) 2_675 . . . ?
N4 Cu2 N6 C30 8.7(16) . . . . ?
O14 Cu2 N6 C30 -165.4(8) 2_675 . . . ?
O9 Gd1 O1 S1 163.0(4) . . . . ?
O11 Gd1 O1 S1 -67.0(4) . . . . ?
O5 Gd1 O1 S1 7.6(4) . . . . ?
O17 Gd1 O1 S1 76.6(3) . . . . ?
O8 Gd1 O1 S1 -134.3(4) 2_666 . . . ?
N1 Gd1 O1 S1 -129.8(4) . . . . ?
O7 Gd1 O1 S1 118.6(3) 2_666 . . . ?
O2 Gd1 O1 S1 1.8(3) . . . . ?
S2 Gd1 O1 S1 161.99(17) 2_666 . . . ?
O9 Gd1 O2 S1 -25.5(4) . . . . ?
O11 Gd1 O2 S1 102.0(3) . . . . ?
O5 Gd1 O2 S1 -176.1(4) . . . . ?
O17 Gd1 O2 S1 -91.8(3) . . . . ?
O1 Gd1 O2 S1 -1.7(3) . . . . ?
O8 Gd1 O2 S1 144.2(3) 2_666 . . . ?
N1 Gd1 O2 S1 49.3(3) . . . . ?
O7 Gd1 O2 S1 -128.8(3) 2_666 . . . ?
S2 Gd1 O2 S1 -167.01(13) 2_666 . . . ?
O9 Gd1 O2 Gd2 151.4(2) . . . 2_566 ?
O11 Gd1 O2 Gd2 -81.1(3) . . . 2_566 ?
O5 Gd1 O2 Gd2 0.8(2) . . . 2_566 ?
O17 Gd1 O2 Gd2 85.1(3) . . . 2_566 ?
O1 Gd1 O2 Gd2 175.2(4) . . . 2_566 ?
O8 Gd1 O2 Gd2 -39.0(4) 2_666 . . 2_566 ?
N1 Gd1 O2 Gd2 -133.8(3) . . . 2_566 ?
O7 Gd1 O2 Gd2 48.1(4) 2_666 . . 2_566 ?
S2 Gd1 O2 Gd2 9.9(4) 2_666 . . 2_566 ?
O13 Gd2 O3 S1 -71.6(3) . . . . ?
O15 Gd2 O3 S1 158.2(3) . . . . ?
O2 Gd2 O3 S1 83.4(3) 2_566 . . . ?
O18 Gd2 O3 S1 13.1(4) . . . . ?
N2 Gd2 O3 S1 -135.0(3) . . . . ?
O6 Gd2 O3 S1 -134.7(3) 2_566 . . . ?
O4 Gd2 O3 S1 0.6(2) . . . . ?
O5 Gd2 O3 S1 122.1(3) 2_566 . . . ?
S2 Gd2 O3 S1 168.56(14) 2_566 . . . ?
O13 Gd2 O4 S1 100.6(3) . . . . ?
O15 Gd2 O4 S1 -28.2(4) . . . . ?
O2 Gd2 O4 S1 -90.2(3) 2_566 . . . ?
O18 Gd2 O4 S1 -170.0(3) . . . . ?
N2 Gd2 O4 S1 47.3(3) . . . . ?
O3 Gd2 O4 S1 -0.6(2) . . . . ?
O6 Gd2 O4 S1 143.6(3) 2_566 . . . ?
O5 Gd2 O4 S1 -131.0(3) 2_566 . . . ?
S2 Gd2 O4 S1 -171.07(12) 2_566 . . . ?
O9 Gd1 O5 S2 58.7(9) . . . . ?
O11 Gd1 O5 S2 -97.1(7) . . . . ?
O17 Gd1 O5 S2 109.5(7) . . . . ?
O1 Gd1 O5 S2 179.5(6) . . . . ?
O8 Gd1 O5 S2 -18.0(7) 2_666 . . . ?
N1 Gd1 O5 S2 -80.1(8) . . . . ?
O7 Gd1 O5 S2 37.5(7) 2_666 . . . ?
O2 Gd1 O5 S2 -175.3(8) . . . . ?
S2 Gd1 O5 S2 9.6(7) 2_666 . . . ?
O9 Gd1 O5 Gd2 -126.8(4) . . . 2_566 ?
O11 Gd1 O5 Gd2 77.4(3) . . . 2_566 ?
O17 Gd1 O5 Gd2 -75.9(3) . . . 2_566 ?
O1 Gd1 O5 Gd2 -5.9(3) . . . 2_566 ?
O8 Gd1 O5 Gd2 156.6(3) 2_666 . . 2_566 ?
N1 Gd1 O5 Gd2 94.5(3) . . . 2_566 ?
O7 Gd1 O5 Gd2 -147.9(3) 2_666 . . 2_566 ?
O2 Gd1 O5 Gd2 -0.7(2) . . . 2_566 ?
S2 Gd1 O5 Gd2 -175.9(2) 2_666 . . 2_566 ?
O11 Gd1 O9 C1 -12.5(8) . . . . ?
O5 Gd1 O9 C1 -161.6(6) . . . . ?
O17 Gd1 O9 C1 148.9(7) . . . . ?
O1 Gd1 O9 C1 68.7(7) . . . . ?
O8 Gd1 O9 C1 -85.7(7) 2_666 . . . ?
N1 Gd1 O9 C1 -10.5(6) . . . . ?
O7 Gd1 O9 C1 -139.7(7) 2_666 . . . ?
O2 Gd1 O9 C1 88.1(7) . . . . ?
S2 Gd1 O9 C1 -111.7(7) 2_666 . . . ?
N5 Cu1 O10 C1 62.3(7) . . . . ?
N3 Cu1 O10 C1 -120.3(7) . . . . ?
O9 Gd1 O11 C7 2.1(8) . . . . ?
O5 Gd1 O11 C7 167.5(8) . . . . ?
O17 Gd1 O11 C7 -146.5(7) . . . . ?
O1 Gd1 O11 C7 -73.0(8) . . . . ?
O8 Gd1 O11 C7 79.7(7) 2_666 . . . ?
N1 Gd1 O11 C7 0.1(7) . . . . ?
O7 Gd1 O11 C7 102.3(8) 2_666 . . . ?
O2 Gd1 O11 C7 -124.6(8) . . . . ?
S2 Gd1 O11 C7 88.8(7) 2_666 . . . ?
O15 Gd2 O13 C8 -11.1(8) . . . . ?
O2 Gd2 O13 C8 -163.5(6) 2_566 . . . ?
O18 Gd2 O13 C8 150.0(7) . . . . ?
N2 Gd2 O13 C8 -11.5(7) . . . . ?
O3 Gd2 O13 C8 -83.9(7) . . . . ?
O6 Gd2 O13 C8 67.9(7) 2_566 . . . ?
O4 Gd2 O13 C8 -137.8(7) . . . . ?
O5 Gd2 O13 C8 85.4(7) 2_566 . . . ?
S2 Gd2 O13 C8 74.5(7) 2_566 . . . ?
O13 Gd2 O15 C14 0.7(8) . . . . ?
O2 Gd2 O15 C14 168.8(8) 2_566 . . . ?
O18 Gd2 O15 C14 -147.8(7) . . . . ?
N2 Gd2 O15 C14 1.0(7) . . . . ?
O3 Gd2 O15 C14 80.6(7) . . . . ?
O6 Gd2 O15 C14 -71.3(7) 2_566 . . . ?
O4 Gd2 O15 C14 103.7(7) . . . . ?
O5 Gd2 O15 C14 -122.3(8) 2_566 . . . ?
S2 Gd2 O15 C14 -95.1(7) 2_566 . . . ?
Gd2 O4 S1 O1 -121.9(3) . . . . ?
Gd2 O4 S1 O3 0.9(3) . . . . ?
Gd2 O4 S1 O2 120.6(3) . . . . ?
Gd1 O1 S1 O4 -124.1(3) . . . . ?
Gd1 O1 S1 O3 116.6(3) . . . . ?
Gd1 O1 S1 O2 -2.7(4) . . . . ?
Gd2 O3 S1 O4 -0.9(4) . . . . ?
Gd2 O3 S1 O1 122.9(3) . . . . ?
Gd2 O3 S1 O2 -121.2(3) . . . . ?
Gd2 O2 S1 O4 -49.0(9) 2_566 . . . ?
Gd1 O2 S1 O4 125.2(3) . . . . ?
Gd2 O2 S1 O1 -171.8(7) 2_566 . . . ?
Gd1 O2 S1 O1 2.4(4) . . . . ?
Gd2 O2 S1 O3 67.9(8) 2_566 . . . ?
Gd1 O2 S1 O3 -118.0(3) . . . . ?
Gd1 O7 S2 O8 -2.5(3) 2_666 . . . ?
Gd1 O7 S2 O6 120.2(3) 2_666 . . . ?
Gd1 O7 S2 O5 -123.1(3) 2_666 . . . ?
Gd1 O7 S2 Gd2 174.11(12) 2_666 . . 2_566 ?
Gd1 O8 S2 O7 2.7(4) 2_666 . . . ?
Gd1 O8 S2 O6 -121.3(3) 2_666 . . . ?
Gd1 O8 S2 O5 123.5(3) 2_666 . . . ?
Gd1 O8 S2 Gd2 -174.35(9) 2_666 . . 2_566 ?
Gd2 O6 S2 O7 125.1(3) 2_566 . . . ?
Gd2 O6 S2 O8 -115.2(3) 2_566 . . . ?
Gd2 O6 S2 O5 4.1(4) 2_566 . . . ?
Gd2 O6 S2 Gd1 -172.38(10) 2_566 . . 2_666 ?
Gd1 O5 S2 O7 48.9(8) . . . . ?
Gd2 O5 S2 O7 -126.1(3) 2_566 . . . ?
Gd1 O5 S2 O8 -68.8(8) . . . . ?
Gd2 O5 S2 O8 116.2(3) 2_566 . . . ?
Gd1 O5 S2 O6 171.3(7) . . . . ?
Gd2 O5 S2 O6 -3.7(4) 2_566 . . . ?
Gd1 O5 S2 Gd1 -12.2(9) . . . 2_666 ?
Gd2 O5 S2 Gd1 172.74(12) 2_566 . . 2_666 ?
Gd1 O5 S2 Gd2 175.0(8) . . . 2_566 ?
Cu1 O10 C1 O9 -0.2(12) . . . . ?
Cu1 O10 C1 C2 179.4(5) . . . . ?
Gd1 O9 C1 O10 -166.3(6) . . . . ?
Gd1 O9 C1 C2 14.0(10) . . . . ?
C6 N1 C2 C3 -0.2(13) . . . . ?
Gd1 N1 C2 C3 179.7(6) . . . . ?
C6 N1 C2 C1 179.2(7) . . . . ?
Gd1 N1 C2 C1 -0.9(9) . . . . ?
O10 C1 C2 N1 172.6(7) . . . . ?
O9 C1 C2 N1 -7.8(11) . . . . ?
O10 C1 C2 C3 -8.1(13) . . . . ?
O9 C1 C2 C3 171.6(8) . . . . ?
N1 C2 C3 C4 2.2(13) . . . . ?
C1 C2 C3 C4 -177.1(8) . . . . ?
C2 C3 C4 C5 -2.5(13) . . . . ?
C3 C4 C5 C6 0.9(14) . . . . ?
C2 N1 C6 C5 -1.5(13) . . . . ?
Gd1 N1 C6 C5 178.6(6) . . . . ?
C2 N1 C6 C7 174.2(8) . . . . ?
Gd1 N1 C6 C7 -5.7(10) . . . . ?
C4 C5 C6 N1 1.1(14) . . . . ?
C4 C5 C6 C7 -174.1(9) . . . . ?
Gd1 O11 C7 O12 178.7(8) . . . . ?
Gd1 O11 C7 C6 -2.9(12) . . . . ?
N1 C6 C7 O12 -176.0(9) . . . . ?
C5 C6 C7 O12 -0.5(16) . . . . ?
N1 C6 C7 O11 5.4(12) . . . . ?
C5 C6 C7 O11 -179.0(9) . . . . ?
Cu2 O14 C8 O13 -3.1(12) 2_675 . . . ?
Cu2 O14 C8 C9 177.6(6) 2_675 . . . ?
Gd2 O13 C8 O14 -161.2(7) . . . . ?
Gd2 O13 C8 C9 18.1(10) . . . . ?
C13 N2 C9 C10 0.9(12) . . . . ?
Gd2 N2 C9 C10 -177.3(6) . . . . ?
C13 N2 C9 C8 -177.1(7) . . . . ?
Gd2 N2 C9 C8 4.7(9) . . . . ?
O14 C8 C9 N2 165.4(8) . . . . ?
O13 C8 C9 N2 -14.0(11) . . . . ?
O14 C8 C9 C10 -12.5(14) . . . . ?
O13 C8 C9 C10 168.1(8) . . . . ?
N2 C9 C10 C11 1.4(13) . . . . ?
C8 C9 C10 C11 179.1(8) . . . . ?
C9 C10 C11 C12 -2.3(13) . . . . ?
C10 C11 C12 C13 0.9(13) . . . . ?
C9 N2 C13 C12 -2.4(13) . . . . ?
Gd2 N2 C13 C12 175.8(6) . . . . ?
C9 N2 C13 C14 173.3(8) . . . . ?
Gd2 N2 C13 C14 -8.5(10) . . . . ?
C11 C12 C13 N2 1.5(13) . . . . ?
C11 C12 C13 C14 -173.9(8) . . . . ?
Gd2 O15 C14 O16 172.2(9) . . . . ?
Gd2 O15 C14 C13 -5.6(12) . . . . ?
N2 C13 C14 O16 -169.0(10) . . . . ?
C12 C13 C14 O16 6.7(15) . . . . ?
N2 C13 C14 O15 8.9(12) . . . . ?
C12 C13 C14 O15 -175.4(8) . . . . ?
C19 N3 C15 C16 0.6(16) . . . . ?
Cu1 N3 C15 C16 177.9(9) . . . . ?
N3 C15 C16 C17 -0.5(17) . . . . ?
C15 C16 C17 C18 1.4(15) . . . . ?
C15 C16 C17 C22 176.4(10) . . . . ?
C16 C17 C18 C19 -2.4(16) . . . . ?
C22 C17 C18 C19 -177.2(10) . . . . ?
C15 N3 C19 C18 -1.6(16) . . . . ?
Cu1 N3 C19 C18 -178.8(8) . . . . ?
C17 C18 C19 N3 2.6(17) . . . . ?
C24 N4 C20 C21 -3.0(15) . . . . ?
Cu2 N4 C20 C21 170.2(8) . . . . ?
N4 C20 C21 C22 2.9(16) . . . . ?
C20 C21 C22 C23 -2.0(15) . . . . ?
C20 C21 C22 C17 179.1(9) . . . . ?
C18 C17 C22 C21 28.0(15) . . . . ?
C16 C17 C22 C21 -146.7(10) . . . . ?
C18 C17 C22 C23 -150.8(10) . . . . ?
C16 C17 C22 C23 34.5(14) . . . . ?
C21 C22 C23 C24 1.3(15) . . . . ?
C17 C22 C23 C24 -179.8(9) . . . . ?
C20 N4 C24 C23 2.2(15) . . . . ?
Cu2 N4 C24 C23 -170.7(7) . . . . ?
C22 C23 C24 N4 -1.5(16) . . . . ?
C29 N5 C25 C26 -1.9(18) . . . . ?
Cu1 N5 C25 C26 175.3(10) . . . . ?
N5 C25 C26 C27 3(2) . . . . ?
C25 C26 C27 C28 -3.7(17) . . . . ?
C25 C26 C27 C32 177.5(11) . . . 1_445 ?
C26 C27 C28 C29 3.1(17) . . . . ?
C32 C27 C28 C29 -178.1(10) 1_445 . . . ?
C25 N5 C29 C28 1.2(16) . . . . ?
Cu1 N5 C29 C28 -176.1(9) . . . . ?
C27 C28 C29 N5 -2.0(17) . . . . ?
C34 N6 C30 C31 -0.1(17) . . . . ?
Cu2 N6 C30 C31 179.3(9) . . . . ?
N6 C30 C31 C32 -0.1(17) . . . . ?
C30 C31 C32 C33 1.0(16) . . . . ?
C30 C31 C32 C27 -179.9(10) . . . 1_665 ?
C31 C32 C33 C34 -1.8(16) . . . . ?
C27 C32 C33 C34 179.1(10) 1_665 . . . ?
C30 N6 C34 C33 -0.8(16) . . . . ?
Cu2 N6 C34 C33 179.9(8) . . . . ?
C32 C33 C34 N6 1.8(17) . . . . ?
